data_7241156
loop_
_publ_author_name
'Torubaev, Yury'
'Skabitskiy, Ivan V.'

_publ_section_title
;
 New Supramolecular Heterosynthon
 [C-I&#x2219;&#x2219;&#x2219;O=C(carboxylate)] at Work: Engineering of the
 Copper Acetates Cocrystals.
;
_journal_name_full CrystEngComm
_journal_paper_doi 10.1039/D0CE01093F
_journal_year 2020
_chemical_formula_moiety '4(C3 F2 I), C10 H20 Cu2 O10'
_chemical_formula_sum 'C22 H20 Cu2 F8 I4 O10'
_chemical_formula_weight 1231.06
_chemical_name_systematic 'Di-coper(II) tetra-acetate 1,4-diiodo tetrafluorobenzene'
_space_group_crystal_system monoclinic
_space_group_IT_number 14
_space_group_name_Hall '-P 2ybc'
_space_group_name_H-M_alt 'P 1 21/c 1'
_atom_sites_solution_hydrogens mixed
_audit_creation_date 2020-07-28
_audit_creation_method
;
Olex2 1.2
(compiled 2018.05.29 svn.r3508 for OlexSys, GUI svn.r5506)
;
_audit_update_record
;
2020-07-28 deposited with the CCDC.	2020-09-01 downloaded from the CCDC.
;
_cell_angle_alpha 90
_cell_angle_beta 97.020(2)
_cell_angle_gamma 90
_cell_formula_units_Z 4
_cell_length_a 7.4000(5)
_cell_length_b 15.2947(9)
_cell_length_c 30.1955(17)
_cell_measurement_reflns_used 3601
_cell_measurement_temperature 150
_cell_measurement_theta_max 21.736
_cell_measurement_theta_min 2.719
_cell_volume 3391.9(4)
_computing_cell_refinement 'SAINT v8.37A (Bruker, 2015)'
_computing_data_reduction 'SAINT v8.37A (Bruker, 2015)'
_computing_molecular_graphics 'Olex2 (Dolomanov et al., 2009)'
_computing_publication_material 'Olex2 (Dolomanov et al., 2009)'
_computing_structure_refinement 'ShelXL (Sheldrick, 2015)'
_computing_structure_solution 'ShelXT (Sheldrick, 2015)'
_diffrn_ambient_temperature 150.0
_diffrn_measured_fraction_theta_full 0.997
_diffrn_measured_fraction_theta_max 0.997
_diffrn_measurement_device_type 'Bruker APEX-II CCD'
_diffrn_measurement_method '\f and \w scans'
_diffrn_radiation_type MoK\a
_diffrn_radiation_wavelength 0.71073
_diffrn_reflns_av_R_equivalents 0.0913
_diffrn_reflns_av_unetI/netI 0.0734
_diffrn_reflns_Laue_measured_fraction_full 0.997
_diffrn_reflns_Laue_measured_fraction_max 0.997
_diffrn_reflns_limit_h_max 8
_diffrn_reflns_limit_h_min -8
_diffrn_reflns_limit_k_max 16
_diffrn_reflns_limit_k_min -18
_diffrn_reflns_limit_l_max 35
_diffrn_reflns_limit_l_min -34
_diffrn_reflns_number 30852
_diffrn_reflns_point_group_measured_fraction_full 0.997
_diffrn_reflns_point_group_measured_fraction_max 0.997
_diffrn_reflns_theta_full 25.078
_diffrn_reflns_theta_max 25.078
_diffrn_reflns_theta_min 1.903
_exptl_absorpt_coefficient_mu 4.986
_exptl_absorpt_correction_T_max 0.7447
_exptl_absorpt_correction_T_min 0.5261
_exptl_absorpt_correction_type multi-scan
_exptl_absorpt_process_details
'SADABS-2016/2 (Bruker,2016/2) was used for absorption correction. wR2(int) was 0.1737 before and 0.0970 after correction. The Ratio of minimum to maximum transmission is 0.7065. The \l/2 correction factor is Not present.'
_exptl_crystal_colour blue
_exptl_crystal_colour_primary blue
_exptl_crystal_density_diffrn 2.411
_exptl_crystal_description irregular
_exptl_crystal_F_000 2296
_exptl_crystal_recrystallization_method 'Re-crystallisation from solvent'
_exptl_crystal_size_max 0.05
_exptl_crystal_size_mid 0.05
_exptl_crystal_size_min 0.05
_refine_diff_density_max 2.156
_refine_diff_density_min -1.127
_refine_diff_density_rms 0.218
_refine_ls_extinction_method none
_refine_ls_goodness_of_fit_ref 1.077
_refine_ls_hydrogen_treatment mixed
_refine_ls_matrix_type full
_refine_ls_number_parameters 428
_refine_ls_number_reflns 6134
_refine_ls_number_restraints 6
_refine_ls_restrained_S_all 1.076
_refine_ls_R_factor_all 0.1369
_refine_ls_R_factor_gt 0.0889
_refine_ls_shift/su_max 0.000
_refine_ls_shift/su_mean 0.000
_refine_ls_structure_factor_coef Fsqd
_refine_ls_weighting_details 'w=1/[\s^2^(Fo^2^)+(0.0712P)^2^+52.1700P] where P=(Fo^2^+2Fc^2^)/3'
_refine_ls_weighting_scheme calc
_refine_ls_wR_factor_gt 0.1867
_refine_ls_wR_factor_ref 0.2115
_reflns_Friedel_coverage 0.000
_reflns_number_gt 3907
_reflns_number_total 6134
_reflns_threshold_expression 'I > 2\s(I)'
_cod_data_source_file d0ce01093f2.cif
_cod_data_source_block 2
_cod_database_code 7241156
_shelx_shelxl_version_number 2018/3
_shelx_space_group_comment
;
The symmetry employed for this shelxl refinement is uniquely defined
by the following loop, which should always be used as a source of
symmetry information in preference to the above space-group names.
They are only intended as comments.
;
_shelx_estimated_absorpt_t_max 0.789
_shelx_estimated_absorpt_t_min 0.789
_olex2_refinement_description
;
1. Twinned data refinement
 Scales: 0.9551(7)
 0.0449(7)
2. Fixed Uiso
 At 1.5 times of:
  All C(H,H,H) groups, All O(H) groups
3. Restrained distances
 O00G-H00G
 0.85 with sigma of 0.01
 O00K-H00K
 0.85 with sigma of 0.01
 C015-H00G
 1.914904 with sigma of 0.02
 Cu05-H00G
 2.785195 with sigma of 0.02
 C017-H00K
 1.91592 with sigma of 0.02
 Cu06-H00K
 2.788988 with sigma of 0.02
4.a Idealised Me refined as rotating group:
 C00Z(H00A,H00B,H00C), C010(H01A,H01B,H01C), C012(H01D,H01E,H01F), C013(H01G,
 H01H,H01I), C015(H01J,H01K,H01L), C017(H01M,H01N,H01O)
;
_olex2_submission_special_instructions 'No special instructions were received'

loop_
_space_group_symop_operation_xyz
'x, y, z'
'-x, y+1/2, -z+1/2'
'-x, -y, -z'
'x, -y-1/2, z-1/2'

loop_
_atom_site_label
_atom_site_type_symbol
_atom_site_fract_x
_atom_site_fract_y
_atom_site_fract_z
_atom_site_U_iso_or_equiv
_atom_site_adp_type
_atom_site_occupancy
_atom_site_site_symmetry_order
_atom_site_calc_flag
_atom_site_refinement_flags_posn
_atom_site_refinement_flags_adp
_atom_site_refinement_flags_occupancy
_atom_site_disorder_assembly
_atom_site_disorder_group
I001 I 0.89487(17) -0.02858(9) 0.60830(4) 0.0504(4) Uani 1 1 d . . . . .
I002 I 0.40573(19) 0.28613(10) 0.60506(4) 0.0585(4) Uani 1 1 d . . . . .
I3 I 0.6532(2) 0.19744(11) 0.39531(4) 0.0699(5) Uani 1 1 d . . . . .
I4 I 0.1336(2) 0.55536(13) 0.39750(5) 0.0821(5) Uani 1 1 d . . . . .
Cu05 Cu 0.4031(2) 0.33537(11) 0.74406(6) 0.0222(4) Uani 1 1 d D . . . .
Cu06 Cu 0.1035(2) 0.41581(11) 0.75484(6) 0.0225(4) Uani 1 1 d D . . . .
O2 O 0.0749(14) 0.3315(7) 0.8019(3) 0.033(3) Uani 1 1 d . . . . .
O1 O -0.0163(13) 0.3302(6) 0.7105(3) 0.030(2) Uani 1 1 d . . . . .
O3 O 0.3370(15) 0.2627(7) 0.7933(3) 0.035(3) Uani 1 1 d . . . . .
O4 O 0.5237(13) 0.4231(7) 0.7872(4) 0.035(3) Uani 1 1 d . . . . .
O00B O 0.2616(13) 0.4875(7) 0.7978(3) 0.035(3) Uani 1 1 d . . . . .
O00C O 0.4241(15) 0.4196(7) 0.6953(3) 0.037(3) Uani 1 1 d . . . . .
F11 F 0.495(2) 0.1091(7) 0.5566(4) 0.078(4) Uani 1 1 d . . . . .
O00E O 0.1697(14) 0.4905(7) 0.7065(3) 0.035(3) Uani 1 1 d . . . . .
F17 F 0.8958(18) -0.1589(7) 0.5267(4) 0.072(4) Uani 1 1 d . . . . .
O00G O 0.6530(13) 0.2706(6) 0.7347(4) 0.037(3) Uani 1 1 d D . . . .
H00G H 0.740(8) 0.288(5) 0.721(4) 0.055 Uiso 1 1 d DR . . . .
F15 F 0.038(2) 0.6706(8) 0.4788(5) 0.093(5) Uani 1 1 d . . . . .
O00I O 0.2463(14) 0.2619(7) 0.7020(4) 0.038(3) Uani 1 1 d . . . . .
F12 F 0.548(2) 0.3769(7) 0.4419(4) 0.075(4) Uani 1 1 d . . . . .
O00K O -0.1454(13) 0.4825(7) 0.7643(4) 0.037(3) Uani 1 1 d D . . . .
H00K H -0.222(11) 0.471(7) 0.783(4) 0.056 Uiso 1 1 d DR . . . .
F10 F 0.5920(19) 0.0758(7) 0.4764(4) 0.076(4) Uani 1 1 d . . . . .
C00M C 0.955(2) -0.0111(10) 0.5440(5) 0.030(4) Uani 1 1 d . . . . .
C00N C 0.436(2) 0.4799(11) 0.8047(5) 0.032(4) Uani 1 1 d . . . . .
C00O C 0.513(3) 0.1771(12) 0.5287(6) 0.043(4) Uani 1 1 d . . . . .
C00P C 0.539(3) 0.3085(13) 0.4701(5) 0.053(5) Uani 1 1 d . . . . .
F13 F 0.4493(19) 0.4098(7) 0.5218(4) 0.074(4) Uani 1 1 d . . . . .
C00R C 0.060(3) 0.5208(13) 0.4580(5) 0.047(5) Uani 1 1 d . . . . .
C00S C 0.199(2) 0.2751(9) 0.8123(5) 0.028(4) Uani 1 1 d . . . . .
F16 F 1.024(2) 0.1381(8) 0.5564(4) 0.085(4) Uani 1 1 d . . . . .
C00U C 0.079(2) 0.2720(10) 0.6942(5) 0.034(4) Uani 1 1 d . . . . .
C00V C 0.949(2) -0.0790(11) 0.5147(6) 0.042(4) Uani 1 1 d . . . . .
F14 F 0.069(2) 0.3734(8) 0.4423(5) 0.094(5) Uani 1 1 d . . . . .
C00X C 0.485(3) 0.3278(12) 0.5104(5) 0.042(4) Uani 1 1 d . . . . .
C00Y C 0.473(2) 0.2620(12) 0.5424(6) 0.044(4) Uani 1 1 d . . . . .
C00Z C 0.541(2) 0.5438(11) 0.8358(5) 0.047(5) Uani 1 1 d . . . . .
H00A H 0.667834 0.524869 0.841751 0.070 Uiso 1 1 calc GR . . . .
H00B H 0.487053 0.546336 0.863853 0.070 Uiso 1 1 calc GR . . . .
H00C H 0.535442 0.601871 0.821954 0.070 Uiso 1 1 calc GR . . . .
C010 C -0.026(2) 0.2084(12) 0.6617(6) 0.048(5) Uani 1 1 d . . . . .
H01A H -0.113107 0.175309 0.677182 0.072 Uiso 1 1 calc GR . . . .
H01B H 0.059056 0.167880 0.650072 0.072 Uiso 1 1 calc GR . . . .
H01C H -0.092522 0.241083 0.636886 0.072 Uiso 1 1 calc GR . . . .
C011 C 0.306(2) 0.4776(10) 0.6869(6) 0.037(4) Uani 1 1 d . . . . .
C012 C 0.173(3) 0.2168(11) 0.8502(6) 0.046(4) Uani 1 1 d . . . . .
H01D H 0.126048 0.250876 0.873801 0.069 Uiso 1 1 calc GR . . . .
H01E H 0.289542 0.190274 0.861809 0.069 Uiso 1 1 calc GR . . . .
H01F H 0.085502 0.170788 0.839936 0.069 Uiso 1 1 calc GR . . . .
C013 C 0.343(2) 0.5388(10) 0.6502(5) 0.042(4) Uani 1 1 d . . . . .
H01G H 0.459819 0.568381 0.658518 0.063 Uiso 1 1 calc GR . . . .
H01H H 0.245677 0.582438 0.645380 0.063 Uiso 1 1 calc GR . . . .
H01I H 0.348350 0.505524 0.622621 0.063 Uiso 1 1 calc GR . . . .
C014 C 0.017(3) 0.5841(15) 0.4884(8) 0.065(6) Uani 1 1 d . . . . .
C015 C 0.709(3) 0.1955(12) 0.7612(7) 0.059(6) Uani 1 1 d D . . . .
H01J H 0.793429 0.160436 0.745971 0.089 Uiso 1 1 calc GR . . . .
H01K H 0.601881 0.160183 0.765496 0.089 Uiso 1 1 calc GR . . . .
H01L H 0.769579 0.214402 0.790290 0.089 Uiso 1 1 calc GR . . . .
C016 C 0.579(2) 0.2248(12) 0.4569(6) 0.040(4) Uani 1 1 d . . . . .
C017 C -0.206(3) 0.5541(13) 0.7358(7) 0.066(6) Uani 1 1 d D . . . .
H01M H -0.270737 0.531618 0.707952 0.099 Uiso 1 1 calc GR . . . .
H01N H -0.099973 0.588219 0.729247 0.099 Uiso 1 1 calc GR . . . .
H01O H -0.287041 0.591423 0.750771 0.099 Uiso 1 1 calc GR . . . .
C018 C 0.562(3) 0.1584(12) 0.4876(6) 0.044(4) Uani 1 1 d . . . . .
C019 C 1.007(2) 0.0678(11) 0.5283(6) 0.044(5) Uani 1 1 d . . . . .
C01A C 0.039(3) 0.4345(14) 0.4722(7) 0.061(6) Uani 1 1 d . . . . .

loop_
_atom_site_aniso_label
_atom_site_aniso_U_11
_atom_site_aniso_U_22
_atom_site_aniso_U_33
_atom_site_aniso_U_23
_atom_site_aniso_U_13
_atom_site_aniso_U_12
I001 0.0599(8) 0.0673(9) 0.0273(6) 0.0017(6) 0.0185(6) -0.0048(7)
I002 0.0672(9) 0.0748(10) 0.0369(7) -0.0054(6) 0.0202(6) -0.0006(7)
I3 0.0884(11) 0.0877(11) 0.0369(7) -0.0008(7) 0.0203(7) 0.0092(9)
I4 0.0851(12) 0.1090(13) 0.0543(9) 0.0080(9) 0.0171(8) -0.0095(10)
Cu05 0.0216(9) 0.0235(9) 0.0226(9) -0.0006(7) 0.0073(7) 0.0005(7)
Cu06 0.0221(9) 0.0235(9) 0.0234(9) -0.0008(7) 0.0085(7) -0.0012(7)
O2 0.037(6) 0.026(6) 0.037(6) 0.021(5) 0.017(5) 0.000(5)
O1 0.031(6) 0.020(5) 0.041(6) -0.013(5) 0.015(5) -0.003(5)
O3 0.050(7) 0.034(6) 0.025(6) 0.009(5) 0.018(5) -0.005(5)
O4 0.031(6) 0.038(6) 0.040(7) -0.010(5) 0.018(5) 0.000(5)
O00B 0.029(6) 0.042(7) 0.034(6) -0.018(5) 0.009(5) -0.005(5)
O00C 0.049(7) 0.038(6) 0.029(6) 0.003(5) 0.024(5) 0.001(6)
F11 0.136(12) 0.053(7) 0.049(7) 0.020(6) 0.027(8) 0.002(7)
O00E 0.041(6) 0.033(6) 0.034(6) 0.011(5) 0.016(5) 0.009(5)
F17 0.119(10) 0.050(7) 0.052(7) -0.004(6) 0.032(7) -0.044(7)
O00G 0.029(6) 0.028(6) 0.056(7) 0.016(5) 0.017(5) 0.009(5)
F15 0.138(13) 0.039(7) 0.096(11) -0.004(7) -0.007(9) -0.013(8)
O00I 0.024(6) 0.044(7) 0.047(7) -0.027(6) 0.012(5) -0.007(5)
F12 0.118(11) 0.060(8) 0.051(7) 0.027(6) 0.019(7) -0.003(7)
O00K 0.023(6) 0.040(6) 0.054(7) 0.010(6) 0.027(5) 0.000(5)
F10 0.127(11) 0.029(6) 0.072(8) 0.004(6) 0.011(8) 0.020(7)
C00M 0.037(9) 0.033(9) 0.018(7) -0.003(7) 0.000(7) -0.016(7)
C00N 0.034(9) 0.043(10) 0.021(8) 0.002(7) 0.007(7) -0.025(8)
C00O 0.057(12) 0.043(11) 0.031(10) -0.001(8) 0.014(9) -0.011(9)
C00P 0.082(15) 0.063(13) 0.014(8) 0.002(9) 0.002(9) -0.005(11)
F13 0.116(11) 0.044(7) 0.060(8) -0.002(6) 0.007(7) 0.008(7)
C00R 0.056(12) 0.059(13) 0.024(9) -0.005(9) -0.008(8) 0.003(10)
C00S 0.042(9) 0.022(8) 0.023(8) 0.003(6) 0.013(7) -0.021(7)
F16 0.138(13) 0.059(8) 0.060(8) -0.025(6) 0.029(8) -0.017(8)
C00U 0.052(11) 0.024(8) 0.026(8) -0.005(7) 0.007(8) -0.015(8)
C00V 0.045(11) 0.034(10) 0.052(11) -0.006(9) 0.027(9) -0.006(8)
F14 0.143(14) 0.064(9) 0.077(10) -0.026(7) 0.022(9) 0.022(8)
C00X 0.058(12) 0.050(12) 0.017(8) 0.000(8) -0.001(8) 0.003(9)
C00Y 0.049(11) 0.044(11) 0.037(10) 0.002(9) -0.003(9) -0.008(9)
C00Z 0.062(12) 0.049(11) 0.032(9) -0.028(8) 0.015(9) -0.026(9)
C010 0.031(9) 0.049(11) 0.064(12) -0.018(10) 0.012(9) -0.018(8)
C011 0.037(9) 0.023(9) 0.053(11) 0.003(8) 0.012(8) 0.006(8)
C012 0.060(12) 0.038(10) 0.041(10) 0.014(8) 0.011(9) -0.009(9)
C013 0.060(11) 0.039(10) 0.033(9) 0.015(8) 0.027(9) 0.003(9)
C014 0.051(13) 0.053(14) 0.088(18) 0.005(13) 0.001(12) 0.002(11)
C015 0.048(12) 0.042(11) 0.094(16) 0.033(11) 0.031(11) 0.018(9)
C016 0.039(10) 0.047(11) 0.034(9) -0.009(8) 0.006(8) 0.003(8)
C017 0.073(15) 0.058(13) 0.066(14) 0.038(11) 0.008(12) 0.006(11)
C018 0.056(12) 0.043(11) 0.033(10) 0.011(8) 0.002(9) 0.013(9)
C019 0.058(12) 0.032(10) 0.047(11) -0.023(8) 0.027(9) -0.016(9)
C01A 0.066(14) 0.060(14) 0.057(14) -0.023(12) 0.009(11) 0.024(11)

loop_
_atom_type_symbol
_atom_type_description
_atom_type_scat_dispersion_real
_atom_type_scat_dispersion_imag
_atom_type_scat_source
C C 0.0033 0.0016 'International Tables Vol C Tables 4.2.6.8 and 6.1.1.4'
H H 0.0000 0.0000 'International Tables Vol C Tables 4.2.6.8 and 6.1.1.4'
Cu Cu 0.3201 1.2651 'International Tables Vol C Tables 4.2.6.8 and 6.1.1.4'
F F 0.0171 0.0103 'International Tables Vol C Tables 4.2.6.8 and 6.1.1.4'
I I -0.4742 1.8119 'International Tables Vol C Tables 4.2.6.8 and 6.1.1.4'
O O 0.0106 0.0060 'International Tables Vol C Tables 4.2.6.8 and 6.1.1.4'

loop_
_geom_angle_atom_site_label_1
_geom_angle_atom_site_label_2
_geom_angle_atom_site_label_3
_geom_angle
_geom_angle_site_symmetry_1
_geom_angle_site_symmetry_3
_geom_angle_publ_flag
O3 Cu05 Cu06 83.0(3) . . ?
O3 Cu05 O4 91.1(4) . . ?
O3 Cu05 O00C 169.0(5) . . ?
O3 Cu05 O00G 97.9(4) . . ?
O4 Cu05 Cu06 85.4(3) . . ?
O4 Cu05 O00G 94.2(4) . . ?
O00C Cu05 Cu06 86.0(3) . . ?
O00C Cu05 O4 88.8(5) . . ?
O00C Cu05 O00G 93.1(4) . . ?
O00G Cu05 Cu06 179.1(3) . . ?
O00I Cu05 Cu06 84.6(3) . . ?
O00I Cu05 O3 89.0(5) . . ?
O00I Cu05 O4 169.9(4) . . ?
O00I Cu05 O00C 89.1(5) . . ?
O00I Cu05 O00G 95.8(4) . . ?
O2 Cu06 Cu05 87.0(3) . . ?
O2 Cu06 O1 88.6(5) . . ?
O2 Cu06 O00B 89.8(5) . . ?
O2 Cu06 O00E 170.6(4) . . ?
O2 Cu06 O00K 92.6(4) . . ?
O1 Cu06 Cu05 85.5(3) . . ?
O1 Cu06 O00K 94.7(4) . . ?
O00B Cu06 Cu05 84.2(3) . . ?
O00B Cu06 O1 169.6(4) . . ?
O00B Cu06 O00K 95.6(4) . . ?
O00E Cu06 Cu05 83.6(3) . . ?
O00E Cu06 O1 90.8(4) . . ?
O00E Cu06 O00B 89.1(5) . . ?
O00E Cu06 O00K 96.8(4) . . ?
O00K Cu06 Cu05 179.6(3) . . ?
C00S O2 Cu06 119.3(8) . . ?
C00U O1 Cu06 119.9(10) . . ?
C00S O3 Cu05 123.8(10) . . ?
C00N O4 Cu05 122.1(10) . . ?
C00N O00B Cu06 124.0(10) . . ?
C011 O00C Cu05 119.6(10) . . ?
C011 O00E Cu06 123.4(10) . . ?
Cu05 O00G H00G 129(2) . . ?
C015 O00G Cu05 119.4(9) . . ?
C015 O00G H00G 110(2) . . ?
C00U O00I Cu05 123.3(9) . . ?
Cu06 O00K H00K 129(2) . . ?
C017 O00K Cu06 119.4(10) . . ?
C017 O00K H00K 111(2) . . ?
C00V C00M I001 121.4(12) . . ?
C00V C00M C019 115.8(14) . . ?
C019 C00M I001 122.8(11) . . ?
O4 C00N O00B 124.0(14) . . ?
O4 C00N C00Z 117.7(14) . . ?
O00B C00N C00Z 118.3(15) . . ?
F11 C00O C00Y 118.9(15) . . ?
F11 C00O C018 117.5(16) . . ?
C018 C00O C00Y 123.5(17) . . ?
F12 C00P C00X 115.9(18) . . ?
F12 C00P C016 120.3(15) . . ?
C00X C00P C016 123.8(18) . . ?
C014 C00R I4 121.1(16) . . ?
C014 C00R C01A 114.1(17) . . ?
C01A C00R I4 124.8(14) . . ?
O2 C00S C012 116.1(13) . . ?
O3 C00S O2 126.7(12) . . ?
O3 C00S C012 117.2(15) . . ?
O1 C00U C010 115.8(15) . . ?
O00I C00U O1 126.7(14) . . ?
O00I C00U C010 117.5(14) . . ?
F17 C00V C00M 120.2(15) . . ?
F17 C00V C019 118.3(15) . 3_756 ?
C00M C00V C019 121.5(16) . 3_756 ?
C00P C00X C00Y 120.7(18) . . ?
F13 C00X C00P 121.6(16) . . ?
F13 C00X C00Y 117.7(15) . . ?
C00O C00Y I002 121.6(12) . . ?
C00O C00Y C00X 115.1(16) . . ?
C00X C00Y I002 123.3(13) . . ?
C00N C00Z H00A 109.5 . . ?
C00N C00Z H00B 109.5 . . ?
C00N C00Z H00C 109.5 . . ?
H00A C00Z H00B 109.5 . . ?
H00A C00Z H00C 109.5 . . ?
H00B C00Z H00C 109.5 . . ?
C00U C010 H01A 109.5 . . ?
C00U C010 H01B 109.5 . . ?
C00U C010 H01C 109.5 . . ?
H01A C010 H01B 109.5 . . ?
H01A C010 H01C 109.5 . . ?
H01B C010 H01C 109.5 . . ?
O00C C011 C013 113.7(14) . . ?
O00E C011 O00C 127.3(15) . . ?
O00E C011 C013 119.0(14) . . ?
C00S C012 H01D 109.5 . . ?
C00S C012 H01E 109.5 . . ?
C00S C012 H01F 109.5 . . ?
H01D C012 H01E 109.5 . . ?
H01D C012 H01F 109.5 . . ?
H01E C012 H01F 109.5 . . ?
C011 C013 H01G 109.5 . . ?
C011 C013 H01H 109.5 . . ?
C011 C013 H01I 109.5 . . ?
H01G C013 H01H 109.5 . . ?
H01G C013 H01I 109.5 . . ?
H01H C013 H01I 109.5 . . ?
F15 C014 C00R 120(2) . . ?
C01A C014 F15 117(2) 3_566 . ?
C01A C014 C00R 124(2) 3_566 . ?
O00G C015 H01J 109.5 . . ?
O00G C015 H01K 109.5 . . ?
O00G C015 H01L 109.5 . . ?
H01J C015 H01K 109.5 . . ?
H01J C015 H01L 109.5 . . ?
H01K C015 H01L 109.5 . . ?
C00P C016 I3 122.8(13) . . ?
C00P C016 C018 116.3(15) . . ?
C018 C016 I3 120.9(13) . . ?
O00K C017 H01M 109.5 . . ?
O00K C017 H01N 109.5 . . ?
O00K C017 H01O 109.5 . . ?
H01M C017 H01N 109.5 . . ?
H01M C017 H01O 109.5 . . ?
H01N C017 H01O 109.5 . . ?
F10 C018 C00O 119.9(16) . . ?
F10 C018 C016 119.5(15) . . ?
C00O C018 C016 120.6(17) . . ?
C00M C019 C00V 122.7(15) . 3_756 ?
F16 C019 C00M 119.2(15) . . ?
F16 C019 C00V 118.0(15) . 3_756 ?
F14 C01A C00R 114.6(19) . . ?
F14 C01A C014 123(2) . 3_566 ?
C014 C01A C00R 122.0(18) 3_566 . ?

loop_
_geom_bond_atom_site_label_1
_geom_bond_atom_site_label_2
_geom_bond_distance
_geom_bond_site_symmetry_2
_geom_bond_publ_flag
I001 C00M 2.062(14) . ?
I002 C00Y 2.047(18) . ?
I3 C016 2.045(16) . ?
I4 C00R 2.038(18) . ?
Cu05 Cu06 2.590(2) . ?
Cu05 O3 1.965(9) . ?
Cu05 O4 2.003(11) . ?
Cu05 O00C 1.978(10) . ?
Cu05 O00G 2.147(9) . ?
Cu05 O00I 1.965(10) . ?
Cu06 O2 1.950(9) . ?
Cu06 O1 2.000(10) . ?
Cu06 O00B 1.971(10) . ?
Cu06 O00E 1.963(10) . ?
Cu06 O00K 2.155(9) . ?
O2 C00S 1.271(18) . ?
O1 C00U 1.270(18) . ?
O3 C00S 1.246(17) . ?
O4 C00N 1.241(18) . ?
O00B C00N 1.287(18) . ?
O00C C011 1.252(18) . ?
F11 C00O 1.356(19) . ?
O00E C011 1.242(18) . ?
F17 C00V 1.35(2) . ?
O00G H00G 0.855(10) . ?
O00G C015 1.433(18) . ?
F15 C014 1.37(2) . ?
O00I C00U 1.245(19) . ?
F12 C00P 1.36(2) . ?
O00K H00K 0.853(10) . ?
O00K C017 1.428(19) . ?
F10 C018 1.33(2) . ?
C00M C00V 1.36(2) . ?
C00M C019 1.37(2) . ?
C00N C00Z 1.50(2) . ?
C00O C00Y 1.41(3) . ?
C00O C018 1.36(2) . ?
C00P C00X 1.36(2) . ?
C00P C016 1.38(3) . ?
F13 C00X 1.34(2) . ?
C00R C014 1.40(3) . ?
C00R C01A 1.40(3) . ?
C00S C012 1.480(19) . ?
F16 C019 1.366(19) . ?
C00U C010 1.52(2) . ?
C00V C019 1.39(2) 3_756 ?
F14 C01A 1.34(2) . ?
C00X C00Y 1.41(2) . ?
C00Z H00A 0.9800 . ?
C00Z H00B 0.9800 . ?
C00Z H00C 0.9800 . ?
C010 H01A 0.9800 . ?
C010 H01B 0.9800 . ?
C010 H01C 0.9800 . ?
C011 C013 1.50(2) . ?
C012 H01D 0.9800 . ?
C012 H01E 0.9800 . ?
C012 H01F 0.9800 . ?
C013 H01G 0.9800 . ?
C013 H01H 0.9800 . ?
C013 H01I 0.9800 . ?
C014 C01A 1.34(3) 3_566 ?
C015 H01J 0.9800 . ?
C015 H01K 0.9800 . ?
C015 H01L 0.9800 . ?
C016 C018 1.39(2) . ?
C017 H01M 0.9800 . ?
C017 H01N 0.9800 . ?
C017 H01O 0.9800 . ?

loop_
_twin_individual_id
_twin_individual_mass_fraction_refined
1 0.9551(7)
2 0.0449(7)
